data_7061400
loop_
_publ_author_name
'SD, Anwarhussaini'
'Mohitkar, Anuradha'
'Jayanty, Subbalakshmi'

_publ_section_title
;
 Unprecedented transformation from cyclized zwitterionic oxazolidine
 derivatives to corresponding non-zwitterionic aromatic amides via
 Vilsmeier reagent in a one-pot reaction: optical property and
 crystallography
;
_journal_issue 17
_journal_name_full 'New Journal of Chemistry'
_journal_page_first 8069
_journal_page_last 8078
_journal_paper_doi 10.1039/D2NJ00591C
_journal_volume 46
_journal_year 2022
_chemical_formula_moiety 'C14 H13 N3 O2'
_chemical_formula_sum 'C14 H13 N3 O2'
_chemical_formula_weight 255.27
_space_group_crystal_system monoclinic
_space_group_IT_number 14
_space_group_name_Hall '-P 2yn'
_space_group_name_H-M_alt 'P 1 21/n 1'
_atom_sites_solution_hydrogens geom
_audit_creation_date 2019-03-06
_audit_creation_method
;
Olex2 1.2
(compiled 2018.05.29 svn.r3508 for OlexSys, GUI svn.r5506)
;
_audit_update_record
;
2019-03-07 deposited with the CCDC.	2022-03-23 downloaded from the CCDC.
;
_cell_angle_alpha 90
_cell_angle_beta 101.9346(13)
_cell_angle_gamma 90
_cell_formula_units_Z 4
_cell_length_a 6.15037(8)
_cell_length_b 15.2072(2)
_cell_length_c 13.27838(19)
_cell_measurement_reflns_used 5124
_cell_measurement_temperature 293(2)
_cell_measurement_theta_max 73.9560
_cell_measurement_theta_min 4.4650
_cell_volume 1215.08(3)
_computing_cell_refinement 'CrysAlisPro 1.171.39.7e (Rigaku OD, 2015)'
_computing_data_collection 'CrysAlisPro 1.171.39.7e (Rigaku OD, 2015)'
_computing_data_reduction 'CrysAlisPro 1.171.39.7e (Rigaku OD, 2015)'
_computing_molecular_graphics 'Olex2 (Dolomanov et al., 2009)'
_computing_publication_material 'Olex2 (Dolomanov et al., 2009)'
_computing_structure_refinement 'ShelXL (Sheldrick, 2015)'
_diffrn_ambient_temperature 293(2)
_diffrn_detector 'CCD plate'
_diffrn_measured_fraction_theta_full 0.999
_diffrn_measured_fraction_theta_max 0.968
_diffrn_measurement_details
;
List of Runs (angles in degrees, time in seconds):

  # Type    Start    End  Width  t~exp~   \w     \q     \k     \f   Frames
#--------------------------------------------------------------------------
  1  \w    -11.00  19.00   0.50    7.00    --    0.00  82.00 120.00   60
  2  \w     59.00  89.00   0.50    7.00    --    0.00  82.00 120.00   60
  3  \w     -6.00  19.00   0.50    7.00    --    0.00 -19.00 -90.00   50
  4  \w    -79.00 -36.00   0.50    7.00    --    0.00 -19.00 -90.00   86
  5  \w     80.00 133.00   0.50    7.00    --   95.80  45.00 -90.00  106
  6  \w    141.00 167.00   0.50    7.00    --   95.80  45.00 -90.00   52
  7  \w     86.00 125.00   0.50    7.00    --   95.80 -77.00 -60.00   78
  8  \w     45.00 112.00   0.50    7.00    --   95.80 -82.00 -90.00  134
  9  \w      7.00 123.00   0.50    7.00    --   95.80 -77.00 120.00  232
 10  \w      8.00  34.00   0.50    7.00    --   95.80 -82.00 -90.00   52
 11  \w     73.00 178.00   0.50    7.00    --   95.80  61.00 120.00  210
 12  \w     70.00 105.00   0.50    7.00    --   95.80 -82.00  90.00   70
 13  \w     86.00 179.00   0.50    7.00    --   95.80  30.00-150.00  186
;
_diffrn_measurement_device 'four-circle diffractometer'
_diffrn_measurement_device_type 'XtaLAB Pro: Kappa dual home/near'
_diffrn_measurement_method '\w scans'
_diffrn_orient_matrix_type 'CrysAlisPro convention (1999,Acta A55,543-557)'
_diffrn_orient_matrix_UB_11 -0.0080109000
_diffrn_orient_matrix_UB_12 -0.0991903000
_diffrn_orient_matrix_UB_13 0.0222909000
_diffrn_orient_matrix_UB_21 -0.2515172000
_diffrn_orient_matrix_UB_22 0.0067509000
_diffrn_orient_matrix_UB_23 -0.0038911000
_diffrn_orient_matrix_UB_31 -0.0470583000
_diffrn_orient_matrix_UB_32 -0.0192598000
_diffrn_orient_matrix_UB_33 -0.1164532000
_diffrn_radiation_monochromator graphite
_diffrn_radiation_probe x-ray
_diffrn_radiation_type CuK\a
_diffrn_radiation_wavelength 1.54184
_diffrn_reflns_av_R_equivalents 0.0107
_diffrn_reflns_av_unetI/netI 0.0090
_diffrn_reflns_Laue_measured_fraction_full 0.999
_diffrn_reflns_Laue_measured_fraction_max 0.968
_diffrn_reflns_limit_h_max 7
_diffrn_reflns_limit_h_min -7
_diffrn_reflns_limit_k_max 13
_diffrn_reflns_limit_k_min -18
_diffrn_reflns_limit_l_max 14
_diffrn_reflns_limit_l_min -16
_diffrn_reflns_number 6120
_diffrn_reflns_point_group_measured_fraction_full 0.999
_diffrn_reflns_point_group_measured_fraction_max 0.968
_diffrn_reflns_theta_full 67.684
_diffrn_reflns_theta_max 74.094
_diffrn_reflns_theta_min 4.476
_diffrn_source 'fine-focus sealed X-ray tube'
_diffrn_source_type 'Enhance (Cu) X-ray Source'
_exptl_absorpt_coefficient_mu 0.788
_exptl_absorpt_correction_T_max 1.00000
_exptl_absorpt_correction_T_min 0.79964
_exptl_absorpt_correction_type multi-scan
_exptl_absorpt_process_details
;
CrysAlisPro 1.171.39.7e (Rigaku Oxford Diffraction, 2015)
Empirical absorption correction using spherical harmonics,
 implemented in SCALE3 ABSPACK scaling algorithm.
;
_exptl_crystal_colour yellow
_exptl_crystal_density_diffrn 1.395
_exptl_crystal_description block
_exptl_crystal_F_000 536
_exptl_crystal_size_max 0.4
_exptl_crystal_size_mid 0.1
_exptl_crystal_size_min 0.05
_refine_diff_density_max 0.187
_refine_diff_density_min -0.287
_refine_diff_density_rms 0.053
_refine_ls_extinction_method none
_refine_ls_goodness_of_fit_ref 1.045
_refine_ls_hydrogen_treatment constr
_refine_ls_matrix_type full
_refine_ls_number_parameters 173
_refine_ls_number_reflns 2399
_refine_ls_number_restraints 0
_refine_ls_restrained_S_all 1.045
_refine_ls_R_factor_all 0.0337
_refine_ls_R_factor_gt 0.0332
_refine_ls_shift/su_max 0.001
_refine_ls_shift/su_mean 0.000
_refine_ls_structure_factor_coef Fsqd
_refine_ls_weighting_details 'w=1/[\s^2^(Fo^2^)+(0.0421P)^2^+0.5922P] where P=(Fo^2^+2Fc^2^)/3'
_refine_ls_weighting_scheme calc
_refine_ls_wR_factor_gt 0.0851
_refine_ls_wR_factor_ref 0.0855
_reflns_Friedel_coverage 0.000
_reflns_number_gt 2349
_reflns_number_total 2399
_reflns_threshold_expression 'I > 2\s(I)'
_cod_data_source_file d2nj00591c2.cif
_cod_data_source_block exp_207-jsl-11a
_cod_depositor_comments 'Adding full bibliography for 7061400--7061402.cif.'
_cod_database_code 7061400
_shelx_shelxl_version_number 2016/4
_shelx_space_group_comment
;
The symmetry employed for this shelxl refinement is uniquely defined
by the following loop, which should always be used as a source of
symmetry information in preference to the above space-group names.
They are only intended as comments.
;
_reflns_odcompleteness_completeness 99.87
_reflns_odcompleteness_iscentric 1
_reflns_odcompleteness_theta 66.97
_olex2_refinement_description
;
1. Fixed Uiso
 At 1.2 times of:
  All C(H) groups, All C(H,H) groups
 At 1.5 times of:
  All O(H) groups
2.a Secondary CH2 refined with riding coordinates:
 C13(H13A,H13B), C11(H11A,H11B), C14(H14A,H14B), C12(H12A,H12B)
2.b Aromatic/amide H refined with riding coordinates:
 C2(H2A), C1(H1), C5(H5), C4(H4)
2.c Idealised tetrahedral OH refined as rotating group:
 O2(H2)
;
_olex2_submission_special_instructions 'No special instructions were received'
_oxdiff_exptl_absorpt_empirical_details
;
Empirical correction (ABSPACK) includes:
- Absorption correction using spherical harmonics
- Frame scaling
- Detector area scaling
;
_oxdiff_exptl_absorpt_empirical_full_max 1.740
_oxdiff_exptl_absorpt_empirical_full_min 0.550

loop_
_space_group_symop_operation_xyz
'x, y, z'
'-x+1/2, y+1/2, -z+1/2'
'-x, -y, -z'
'x-1/2, -y-1/2, z-1/2'

loop_
_atom_site_label
_atom_site_type_symbol
_atom_site_fract_x
_atom_site_fract_y
_atom_site_fract_z
_atom_site_U_iso_or_equiv
_atom_site_adp_type
_atom_site_occupancy
_atom_site_site_symmetry_order
_atom_site_calc_flag
_atom_site_refinement_flags_posn
_atom_site_refinement_flags_adp
_atom_site_refinement_flags_occupancy
_atom_site_disorder_assembly
_atom_site_disorder_group
O1 O 0.07069(12) 0.57167(5) 0.10533(6) 0.01631(18) Uani 1 1 d . . . . .
O2 O -0.15230(13) 0.57975(5) 0.42644(6) 0.01864(19) Uani 1 1 d . . . . .
H2 H -0.224101 0.611075 0.457879 0.028 Uiso 1 1 calc GR . . . .
N003 N 0.10456(14) 0.55354(6) 0.27209(7) 0.0135(2) Uani 1 1 d . . . . .
N2 N 1.11712(17) 0.82824(7) 0.05800(8) 0.0224(2) Uani 1 1 d . . . . .
N1 N 1.09307(17) 0.90539(7) 0.37791(8) 0.0249(2) Uani 1 1 d . . . . .
C6 C 0.74441(17) 0.76038(7) 0.21125(8) 0.0145(2) Uani 1 1 d . . . . .
C3 C 0.37028(17) 0.65044(7) 0.20573(8) 0.0140(2) Uani 1 1 d . . . . .
C2 C 0.45088(17) 0.70419(7) 0.29162(8) 0.0146(2) Uani 1 1 d . . . . .
H2A H 0.380461 0.703624 0.347215 0.018 Uiso 1 1 calc R . . . .
C1 C 0.63251(18) 0.75753(7) 0.29429(8) 0.0150(2) Uani 1 1 d . . . . .
H1 H 0.682941 0.792474 0.351863 0.018 Uiso 1 1 calc R . . . .
C5 C 0.65861(18) 0.70768(7) 0.12426(8) 0.0153(2) Uani 1 1 d . . . . .
H5 H 0.727082 0.708786 0.068040 0.018 Uiso 1 1 calc R . . . .
C7 C 0.18306(17) 0.59211(7) 0.19879(8) 0.0136(2) Uani 1 1 d . . . . .
C4 C 0.47608(18) 0.65492(7) 0.12129(8) 0.0154(2) Uani 1 1 d . . . . .
H4 H 0.421528 0.621685 0.062724 0.018 Uiso 1 1 calc R . . . .
C13 C 0.19698(18) 0.55176(7) 0.38324(8) 0.0148(2) Uani 1 1 d . . . . .
H13A H 0.350959 0.570527 0.395719 0.018 Uiso 1 1 calc R . . . .
H13B H 0.193642 0.491882 0.408048 0.018 Uiso 1 1 calc R . . . .
C8 C 0.93632(18) 0.81532(7) 0.21514(9) 0.0158(2) Uani 1 1 d . . . . .
C11 C -0.09625(18) 0.50185(8) 0.22844(8) 0.0175(2) Uani 1 1 d . . . . .
H11A H -0.229858 0.530258 0.240375 0.021 Uiso 1 1 calc R . . . .
H11B H -0.087526 0.442768 0.256514 0.021 Uiso 1 1 calc R . . . .
C14 C 0.07012(19) 0.61056(8) 0.44287(8) 0.0175(2) Uani 1 1 d . . . . .
H14A H 0.137567 0.608727 0.515647 0.021 Uiso 1 1 calc R . . . .
H14B H 0.072998 0.670838 0.419293 0.021 Uiso 1 1 calc R . . . .
C10 C 1.03848(18) 0.82278(7) 0.12983(9) 0.0172(2) Uani 1 1 d . . . . .
C12 C -0.08826(18) 0.50138(8) 0.11459(8) 0.0175(2) Uani 1 1 d . . . . .
H12A H -0.036896 0.445055 0.094354 0.021 Uiso 1 1 calc R . . . .
H12B H -0.233476 0.513813 0.072343 0.021 Uiso 1 1 calc R . . . .
C9 C 1.02568(18) 0.86512(8) 0.30393(9) 0.0181(2) Uani 1 1 d . . . . .

loop_
_atom_site_aniso_label
_atom_site_aniso_U_11
_atom_site_aniso_U_22
_atom_site_aniso_U_33
_atom_site_aniso_U_23
_atom_site_aniso_U_13
_atom_site_aniso_U_12
O1 0.0164(4) 0.0203(4) 0.0126(4) -0.0007(3) 0.0036(3) -0.0033(3)
O2 0.0172(4) 0.0216(4) 0.0192(4) -0.0017(3) 0.0087(3) 0.0010(3)
N003 0.0135(4) 0.0147(4) 0.0132(4) -0.0005(3) 0.0043(3) -0.0018(3)
N2 0.0196(5) 0.0261(5) 0.0235(5) 0.0047(4) 0.0087(4) -0.0018(4)
N1 0.0217(5) 0.0289(6) 0.0242(5) -0.0014(4) 0.0049(4) -0.0062(4)
C6 0.0138(5) 0.0128(5) 0.0174(5) 0.0043(4) 0.0044(4) 0.0031(4)
C3 0.0135(5) 0.0140(5) 0.0150(5) 0.0024(4) 0.0043(4) 0.0015(4)
C2 0.0156(5) 0.0160(5) 0.0136(5) 0.0021(4) 0.0063(4) 0.0017(4)
C1 0.0160(5) 0.0148(5) 0.0145(5) 0.0001(4) 0.0036(4) 0.0006(4)
C5 0.0167(5) 0.0164(5) 0.0148(5) 0.0026(4) 0.0077(4) 0.0021(4)
C7 0.0141(5) 0.0142(5) 0.0132(5) -0.0004(4) 0.0042(4) 0.0036(4)
C4 0.0172(5) 0.0155(5) 0.0139(5) 0.0007(4) 0.0043(4) 0.0019(4)
C13 0.0158(5) 0.0167(5) 0.0123(5) 0.0022(4) 0.0039(4) -0.0004(4)
C8 0.0143(5) 0.0167(5) 0.0173(5) 0.0026(4) 0.0051(4) 0.0003(4)
C11 0.0164(5) 0.0196(5) 0.0170(5) -0.0021(4) 0.0048(4) -0.0057(4)
C14 0.0200(6) 0.0186(5) 0.0153(5) -0.0014(4) 0.0065(4) -0.0023(4)
C10 0.0136(5) 0.0157(5) 0.0220(6) 0.0039(4) 0.0031(4) 0.0000(4)
C12 0.0165(5) 0.0188(5) 0.0177(6) -0.0023(4) 0.0049(4) -0.0046(4)
C9 0.0134(5) 0.0188(6) 0.0230(6) 0.0049(5) 0.0056(4) -0.0005(4)

loop_
_atom_type_symbol
_atom_type_description
_atom_type_scat_dispersion_real
_atom_type_scat_dispersion_imag
_atom_type_scat_source
C C 0.0181 0.0091 'International Tables Vol C Tables 4.2.6.8 and 6.1.1.4'
H H 0.0000 0.0000 'International Tables Vol C Tables 4.2.6.8 and 6.1.1.4'
N N 0.0311 0.0180 'International Tables Vol C Tables 4.2.6.8 and 6.1.1.4'
O O 0.0492 0.0322 'International Tables Vol C Tables 4.2.6.8 and 6.1.1.4'

loop_
_geom_angle_atom_site_label_1
_geom_angle_atom_site_label_2
_geom_angle_atom_site_label_3
_geom_angle
_geom_angle_site_symmetry_1
_geom_angle_site_symmetry_3
_geom_angle_publ_flag
C7 O1 C12 108.59(8) . . ?
C14 O2 H2 109.5 . . ?
C7 N003 C13 128.99(9) . . ?
C7 N003 C11 110.67(9) . . ?
C13 N003 C11 120.20(9) . . ?
C1 C6 C8 121.14(10) . . ?
C5 C6 C1 117.32(10) . . ?
C5 C6 C8 121.53(10) . . ?
C2 C3 C7 123.51(10) . . ?
C2 C3 C4 118.25(10) . . ?
C4 C3 C7 118.23(10) . . ?
C3 C2 H2A 119.6 . . ?
C1 C2 C3 120.77(10) . . ?
C1 C2 H2A 119.6 . . ?
C6 C1 H1 119.3 . . ?
C2 C1 C6 121.40(10) . . ?
C2 C1 H1 119.3 . . ?
C6 C5 H5 119.4 . . ?
C4 C5 C6 121.24(10) . . ?
C4 C5 H5 119.4 . . ?
O1 C7 C3 117.31(9) . . ?
N003 C7 O1 112.90(9) . . ?
N003 C7 C3 129.78(10) . . ?
C3 C4 H4 119.5 . . ?
C5 C4 C3 120.95(10) . . ?
C5 C4 H4 119.5 . . ?
N003 C13 H13A 109.1 . . ?
N003 C13 H13B 109.1 . . ?
N003 C13 C14 112.38(9) . . ?
H13A C13 H13B 107.9 . . ?
C14 C13 H13A 109.1 . . ?
C14 C13 H13B 109.1 . . ?
C10 C8 C6 121.13(10) . . ?
C10 C8 C9 117.80(10) . . ?
C9 C8 C6 121.05(10) . . ?
N003 C11 H11A 111.5 . . ?
N003 C11 H11B 111.5 . . ?
N003 C11 C12 101.31(8) . . ?
H11A C11 H11B 109.3 . . ?
C12 C11 H11A 111.5 . . ?
C12 C11 H11B 111.5 . . ?
O2 C14 C13 108.02(9) . . ?
O2 C14 H14A 110.1 . . ?
O2 C14 H14B 110.1 . . ?
C13 C14 H14A 110.1 . . ?
C13 C14 H14B 110.1 . . ?
H14A C14 H14B 108.4 . . ?
N2 C10 C8 178.16(12) . . ?
O1 C12 C11 103.77(8) . . ?
O1 C12 H12A 111.0 . . ?
O1 C12 H12B 111.0 . . ?
C11 C12 H12A 111.0 . . ?
C11 C12 H12B 111.0 . . ?
H12A C12 H12B 109.0 . . ?
N1 C9 C8 177.87(12) . . ?

loop_
_geom_bond_atom_site_label_1
_geom_bond_atom_site_label_2
_geom_bond_distance
_geom_bond_site_symmetry_2
_geom_bond_publ_flag
O1 C7 1.3265(13) . ?
O1 C12 1.4708(13) . ?
O2 H2 0.8200 . ?
O2 C14 1.4195(14) . ?
N003 C7 1.3111(14) . ?
N003 C13 1.4681(13) . ?
N003 C11 1.4775(13) . ?
N2 C10 1.1583(16) . ?
N1 C9 1.1590(16) . ?
C6 C1 1.4160(15) . ?
C6 C5 1.4153(16) . ?
C6 C8 1.4383(15) . ?
C3 C2 1.4074(15) . ?
C3 C7 1.4413(15) . ?
C3 C4 1.4095(15) . ?
C2 H2A 0.9300 . ?
C2 C1 1.3751(15) . ?
C1 H1 0.9300 . ?
C5 H5 0.9300 . ?
C5 C4 1.3737(15) . ?
C4 H4 0.9300 . ?
C13 H13A 0.9700 . ?
C13 H13B 0.9700 . ?
C13 C14 1.5135(15) . ?
C8 C10 1.4089(16) . ?
C8 C9 1.4134(16) . ?
C11 H11A 0.9700 . ?
C11 H11B 0.9700 . ?
C11 C12 1.5226(15) . ?
C14 H14A 0.9700 . ?
C14 H14B 0.9700 . ?
C12 H12A 0.9700 . ?
C12 H12B 0.9700 . ?
